data_4077686
loop_
_publ_author_name
'Murafuji, Toshihiro'
'Nagasue, Masahiro'
'Tashiro, Yoshihiro'
'Sugihara, Yoshikazu'
'Azuma, Nagao'

_publ_section_title
;
 Structural Characteristics of Aryloxybismuthanes Stabilized by
 Hypervalent Bond Formation. Synthesis, Incorporation of 4-Methoxyphenol
 through Hydrogen Bonding, and Crystal Supramolecularity
;
_journal_issue 6
_journal_name_full Organometallics
_journal_page_first 1003
_journal_paper_doi 10.1021/om9908534
_journal_volume 19
_journal_year 2000
_chemical_formula_moiety 'C19 H15 Bi1 O4 S1 '
_chemical_formula_sum 'C19 H15 Bi O4 S'
_chemical_formula_weight 548.37
_space_group_IT_number 15
_symmetry_cell_setting monoclinic
_symmetry_Int_Tables_number 15
_symmetry_space_group_name_Hall '-C 2yc'
_symmetry_space_group_name_H-M 'C 1 2/c 1'
_audit_creation_date '19-AUG-98 18:54:08'
_audit_creation_method 'from TEXRAY.INF file'
_cell_angle_alpha 90
_cell_angle_beta 108.32(2)
_cell_angle_gamma 90
_cell_formula_units_Z 8
_cell_length_a 24.177(9)
_cell_length_b 7.174(2)
_cell_length_c 21.940(6)
_cell_measurement_reflns_used 25
_cell_measurement_temperature 298.2
_cell_measurement_theta_max 13.0
_cell_measurement_theta_min 12.7
_cell_volume 3613(2)
_computing_cell_refinement 'MSC/AFC Diffractometer Control'
_computing_data_collection 'MSC/AFC Diffractometer Control'
_computing_data_reduction TEXSAN
_computing_molecular_graphics TEXSAN
_computing_publication_material TEXSAN
_computing_structure_refinement TEXSAN
_computing_structure_solution TEXSAN
_diffrn_ambient_temperature 298.2
_diffrn_measurement_device_type 'Rigaku AFC5R'
_diffrn_measurement_method \w-2\q
_diffrn_orient_matrix_UB_11 0.02300
_diffrn_orient_matrix_UB_12 0.08706
_diffrn_orient_matrix_UB_13 0.03421
_diffrn_orient_matrix_UB_21 -0.00376
_diffrn_orient_matrix_UB_22 0.09951
_diffrn_orient_matrix_UB_23 -0.03298
_diffrn_orient_matrix_UB_31 -0.03682
_diffrn_orient_matrix_UB_32 0.04412
_diffrn_orient_matrix_UB_33 0.00688
_diffrn_radiation_detector 'scintillation counter'
_diffrn_radiation_monochromator graphite
_diffrn_radiation_source 'Rigaku rotating anode'
_diffrn_radiation_type 'Mo K\a'
_diffrn_radiation_wavelength 0.7107
_diffrn_reflns_av_R_equivalents 0.00
_diffrn_reflns_av_sigmaI/netI 0.000
_diffrn_reflns_limit_h_max 31
_diffrn_reflns_limit_h_min 0
_diffrn_reflns_limit_k_max 9
_diffrn_reflns_limit_k_min 0
_diffrn_reflns_limit_l_max 27
_diffrn_reflns_limit_l_min -28
_diffrn_reflns_number 4585
_diffrn_reflns_reduction_process 'Lp corrections applied'
_diffrn_reflns_theta_max 27.5
_diffrn_reflns_theta_min 2.35
_diffrn_standards_decay_% -1.40
_diffrn_standards_interval_count 150
_diffrn_standards_number 3
_exptl_absorpt_coefficient_mu 9.862
_exptl_absorpt_correction_T_max 1.000
_exptl_absorpt_correction_T_min 0.321
_exptl_absorpt_correction_type \y-scans
_exptl_absorpt_process_details '(North,Phillips & Mathews,1968)'
_exptl_crystal_colour colorless
_exptl_crystal_density_diffrn 2.016
_exptl_crystal_density_meas ?
_exptl_crystal_description prismatic
_exptl_crystal_F_000 2080.00
_exptl_crystal_size_max 0.300
_exptl_crystal_size_mid 0.250
_exptl_crystal_size_min 0.070
_refine_diff_density_max 1.87
_refine_diff_density_min -2.04
_refine_ls_abs_structure_details
;
?
;
_refine_ls_extinction_coef 0.00000
_refine_ls_extinction_method Zachariasen_type_2_Gaussian_isotropic
_refine_ls_goodness_of_fit_ref 1.724
_refine_ls_hydrogen_treatment 'constr, noref, OR mixed'
_refine_ls_matrix_type full
_refine_ls_number_parameters 226
_refine_ls_number_reflns 2571
_refine_ls_number_restraints 0
_refine_ls_R_factor_gt 0.0545
_refine_ls_shift/esd_max 0.0002
_refine_ls_structure_factor_coef F
_refine_ls_weighting_details 'w = 1/\s^2^(Fo)'
_refine_ls_weighting_scheme sigma
_refine_ls_wR_factor_ref 0.0470
_reflns_number_gt 2571
_reflns_number_total 4477
_reflns_threshold_expression >2.0sigma(I)
_cod_data_source_file om9908534.cif
_cod_data_source_block Bi-Compound-5_(compound_2c_in_the_manuscript)
_cod_depositor_comments
;
The following automatic conversions were performed:

'_exptl_crystal_density_meas' value 'not measured' was changed to '?'
- the value is perceived as not measured.

Automatic conversion script
Id: cif_fix_values 3008 2015-01-20 13:52:24Z robertas 

The following automatic conversions were performed:

data name '_exptl_crystal_color' was replaced with
'_exptl_crystal_colour' as specified in the replacement file
'data/replacement-values/replacement_tags.lst'.

Automatic conversion script
Id: cif_correct_tags 9268 2022-04-12 08:56:07Z antanas 
;
_cod_original_cell_volume 3612(2)
_cod_original_sg_symbol_H-M 'C 2/C '
_cod_original_formula_sum 'C19 H15 Bi1 O4 S1 '
_cod_database_code 4077686

loop_
_symmetry_equiv_pos_as_xyz
'   +x,   +y,   +z'
'   -x,   +y,1/2-z'
'   -x,   -y,   -z'
'   +x,   -y,1/2+z'
'1/2+x,1/2+y,   +z'
1/2-x,1/2+y,1/2-z
'1/2-x,1/2-y,   -z'
1/2+x,1/2-y,1/2+z

loop_
_atom_site_aniso_label
_atom_site_aniso_U_11
_atom_site_aniso_U_22
_atom_site_aniso_U_33
_atom_site_aniso_U_12
_atom_site_aniso_U_13
_atom_site_aniso_U_23
Bi 0.0348(3) 0.0331(3) 0.0411(3) 0.0049(3) 0.0157(2) 0.0011(4)
S 0.038(1) 0.043(2) 0.040(2) 0.002(1) 0.017(1) 0.013(1)
O(1) 0.042(5) 0.034(5) 0.056(7) 0.004(4) 0.010(5) 0.013(5)
O(2) 0.051(6) 0.080(7) 0.048(7) 0.003(5) 0.031(5) 0.021(5)
O(3) 0.048(5) 0.056(7) 0.039(6) 0.018(5) 0.018(5) 0.015(5)
O(4) 0.076(7) 0.051(6) 0.051(7) 0.013(5) 0.026(6) 0.012(5)
C(1) 0.028(6) 0.027(7) 0.043(9) -0.004(5) 0.000(6) -0.003(6)
C(2) 0.052(8) 0.024(6) 0.029(8) -0.011(5) 0.020(7) -0.010(5)
C(3) 0.032(7) 0.030(7) 0.06(1) -0.007(5) 0.018(7) -0.011(6)
C(4) 0.038(8) 0.046(8) 0.04(1) -0.006(6) -0.009(7) 0.008(7)
C(5) 0.045(8) 0.039(8) 0.04(1) -0.011(6) 0.000(7) 0.002(7)
C(6) 0.021(6) 0.038(7) 0.045(9) -0.003(5) 0.009(6) 0.004(7)
C(7) 0.020(6) 0.046(8) 0.013(6) 0.002(5) -0.004(5) 0.002(5)
C(8) 0.033(6) 0.027(7) 0.024(7) 0.003(5) 0.003(6) 0.007(5)
C(9) 0.038(7) 0.049(8) 0.031(8) -0.003(6) 0.016(6) -0.008(7)
C(10) 0.039(8) 0.04(1) 0.07(1) -0.011(6) 0.007(8) -0.004(8)
C(11) 0.047(8) 0.023(7) 0.05(1) 0.008(6) -0.012(7) -0.007(6)
C(12) 0.031(7) 0.060(9) 0.020(7) 0.020(7) -0.005(6) -0.002(7)
C(13) 0.034(7) 0.046(8) 0.040(9) -0.005(6) 0.018(7) 0.000(7)
C(14) 0.038(7) 0.05(1) 0.05(1) 0.017(6) 0.018(7) -0.003(7)
C(15) 0.044(8) 0.044(8) 0.06(1) 0.002(6) 0.020(8) -0.006(8)
C(16) 0.035(6) 0.045(8) 0.041(8) -0.001(7) 0.015(6) 0.008(8)
C(17) 0.042(7) 0.048(9) 0.024(8) 0.005(6) 0.006(6) -0.011(6)
C(18) 0.055(8) 0.043(9) 0.032(8) 0.011(7) 0.015(7) -0.002(7)
C(19) 0.07(1) 0.06(1) 0.06(1) 0.032(9) 0.03(1) 0.024(9)

loop_
_atom_site_label
_atom_site_fract_x
_atom_site_fract_y
_atom_site_fract_z
_atom_site_U_iso_or_equiv
_atom_site_occupancy
_atom_site_thermal_displace_type
Bi 0.43141(1) 0.4009(1) 0.02914(1) 0.0355(2) 1.000 Uani
S 0.3506(1) 0.4859(5) 0.1203(2) 0.039(1) 1.000 Uani
O(1) 0.3840(4) 0.316(1) 0.1253(4) 0.045(5) 1.000 Uani
O(2) 0.3165(4) 0.513(1) 0.1628(5) 0.056(6) 1.000 Uani
O(3) 0.4500(4) 0.559(1) -0.0465(4) 0.047(5) 1.000 Uani
O(4) 0.3186(4) 1.025(1) -0.2386(5) 0.058(6) 1.000 Uani
C(1) 0.3063(5) 0.494(1) 0.0395(7) 0.035(6) 1.000 Uani
C(2) 0.3338(6) 0.464(1) -0.0058(6) 0.033(6) 1.000 Uani
C(3) 0.2985(5) 0.463(1) -0.0700(7) 0.039(7) 1.000 Uani
C(4) 0.2379(6) 0.483(1) -0.0866(7) 0.046(7) 1.000 Uani
C(5) 0.2133(6) 0.510(1) -0.0384(7) 0.044(7) 1.000 Uani
C(6) 0.2468(5) 0.518(1) 0.0234(7) 0.035(6) 1.000 Uani
C(7) 0.4021(5) 0.668(1) 0.1293(6) 0.029(6) 1.000 Uani
C(8) 0.4415(5) 0.649(1) 0.0957(6) 0.029(6) 1.000 Uani
C(9) 0.4831(5) 0.786(2) 0.1027(6) 0.038(7) 1.000 Uani
C(10) 0.4847(6) 0.935(1) 0.1427(8) 0.051(8) 1.000 Uani
C(11) 0.4461(6) 0.949(1) 0.1772(7) 0.046(7) 1.000 Uani
C(12) 0.4038(5) 0.815(2) 0.1706(6) 0.040(7) 1.000 Uani
C(13) 0.4173(5) 0.677(1) -0.0902(7) 0.039(7) 1.000 Uani
C(14) 0.3941(6) 0.841(1) -0.0753(7) 0.046(8) 1.000 Uani
C(15) 0.3608(6) 0.964(1) -0.1227(8) 0.048(8) 1.000 Uani
C(16) 0.3511(5) 0.917(2) -0.1873(7) 0.040(7) 1.000 Uani
C(17) 0.3753(5) 0.752(1) -0.2012(6) 0.039(7) 1.000 Uani
C(18) 0.4074(6) 0.635(1) -0.1541(7) 0.043(7) 1.000 Uani
C(19) 0.2898(7) 1.186(2) -0.2262(8) 0.06(1) 1.000 Uani
H(1) 0.31595 0.44937 -0.10298 0.04662 1.000 Uiso
H(2) 0.21419 0.47866 -0.13032 0.05571 1.000 Uiso
H(3) 0.17222 0.52207 -0.04900 0.05327 1.000 Uiso
H(4) 0.22952 0.53991 0.05605 0.04181 1.000 Uiso
H(5) 0.51057 0.77798 0.07989 0.04584 1.000 Uiso
H(6) 0.51284 1.03088 0.14653 0.06079 1.000 Uiso
H(7) 0.44872 1.05023 0.20569 0.05497 1.000 Uiso
H(8) 0.37663 0.82276 0.19371 0.04768 1.000 Uiso
H(9) 0.40102 0.87183 -0.03140 0.05538 1.000 Uiso
H(10) 0.34528 1.07490 -0.11123 0.05701 1.000 Uiso
H(11) 0.36933 0.72010 -0.24485 0.04642 1.000 Uiso
H(12) 0.42309 0.52408 -0.16548 0.05151 1.000 Uiso
H(13) 0.31773 1.27042 -0.20029 0.07579 1.000 Uiso
H(14) 0.26923 1.24466 -0.26562 0.07579 1.000 Uiso
H(15) 0.26317 1.15120 -0.20427 0.07579 1.000 Uiso

loop_
_atom_type_symbol
_atom_type_oxidation_number
_atom_type_number_in_cell
_atom_type_scat_dispersion_real
_atom_type_scat_dispersion_imag
_atom_type_scat_source
C 0 152 0.002 0.002 'International Tables Vol IV Table 2.2A'
H 0 120 0.000 0.000 'International Tables Vol IV Table 2.2A'
Bi 0 8 -4.861 10.559 'International Tables Vol IV Table 2.2A'
O 0 32 0.008 0.006 'International Tables Vol IV Table 2.2A'
S 0 8 0.110 0.124 'International Tables Vol IV Table 2.2A'

loop_
_geom_angle_atom_site_label_1
_geom_angle_atom_site_label_2
_geom_angle_atom_site_label_3
_geom_angle
_geom_angle_publ_flag
O(3) Bi C(2) 94.6(4) no
O(3) Bi C(8) 94.4(4) no
C(2) Bi C(8) 87.2(4) no
O(1) S O(2) 119.1(6) no
O(1) S C(1) 104.7(6) no
O(1) S C(7) 104.9(5) no
O(2) S C(1) 110.8(6) no
O(2) S C(7) 110.6(6) no
C(1) S C(7) 105.7(6) no
Bi O(3) C(13) 131.5(8) no
C(16) O(4) C(19) 119(1) no
S C(1) C(2) 116(1) no
S C(1) C(6) 121(1) no
C(2) C(1) C(6) 122(1) no
Bi C(2) C(1) 118(1) no
Bi C(2) C(3) 125.2(9) no
C(1) C(2) C(3) 117(1) no
C(2) C(3) C(4) 121(1) no
C(3) C(4) C(5) 119(1) no
C(4) C(5) C(6) 121(1) no
C(1) C(6) C(5) 120(1) no
S C(7) C(8) 116.4(9) no
S C(7) C(12) 121(1) no
C(8) C(7) C(12) 123(1) no
Bi C(8) C(7) 117.9(9) no
Bi C(8) C(9) 123.9(9) no
C(7) C(8) C(9) 118(1) no
C(8) C(9) C(10) 120(1) no
C(9) C(10) C(11) 121(1) no
C(10) C(11) C(12) 120(1) no
C(7) C(12) C(11) 118(1) no
O(3) C(13) C(14) 124(1) no
O(3) C(13) C(18) 118(1) no
C(14) C(13) C(18) 118(1) no
C(13) C(14) C(15) 122(1) no
C(14) C(15) C(16) 118(1) no
O(4) C(16) C(15) 124(1) no
O(4) C(16) C(17) 118(1) no
C(15) C(16) C(17) 118(1) no
C(16) C(17) C(18) 122(1) no
C(13) C(18) C(17) 121(1) no
C(2) C(3) H(1) 119.32 no
C(4) C(3) H(1) 119.41 no
C(3) C(4) H(2) 120.57 no
C(5) C(4) H(2) 120.61 no
C(4) C(5) H(3) 119.67 no
C(6) C(5) H(3) 119.67 no
C(1) C(6) H(4) 119.91 no
C(5) C(6) H(4) 119.90 no
C(8) C(9) H(5) 120.16 no
C(10) C(9) H(5) 120.05 no
C(9) C(10) H(6) 119.43 no
C(11) C(10) H(6) 119.50 no
C(10) C(11) H(7) 119.91 no
C(12) C(11) H(7) 119.87 no
C(7) C(12) H(8) 121.02 no
C(11) C(12) H(8) 121.03 no
C(13) C(14) H(9) 118.80 no
C(15) C(14) H(9) 118.82 no
C(14) C(15) H(10) 120.81 no
C(16) C(15) H(10) 120.80 no
C(16) C(17) H(11) 118.95 no
C(18) C(17) H(11) 118.97 no
C(13) C(18) H(12) 119.63 no
C(17) C(18) H(12) 119.57 no
O(4) C(19) H(13) 109.28 no
O(4) C(19) H(14) 109.20 no
O(4) C(19) H(15) 109.16 no
H(13) C(19) H(14) 109.81 no
H(13) C(19) H(15) 109.75 no
H(14) C(19) H(15) 109.63 no

loop_
_geom_bond_atom_site_label_1
_geom_bond_atom_site_label_2
_geom_bond_distance
_geom_bond_publ_flag
Bi O(3) 2.169(9) no
Bi C(2) 2.28(1) no
Bi C(8) 2.27(1) no
S O(1) 1.445(9) no
S O(2) 1.441(9) no
S C(1) 1.76(1) no
S C(7) 1.77(1) no
O(3) C(13) 1.34(1) no
O(4) C(16) 1.39(2) no
O(4) C(19) 1.42(2) no
C(1) C(2) 1.38(2) no
C(1) C(6) 1.38(2) no
C(2) C(3) 1.40(2) no
C(3) C(4) 1.40(2) no
C(4) C(5) 1.38(2) no
C(5) C(6) 1.35(2) no
C(7) C(8) 1.38(2) no
C(7) C(12) 1.38(2) no
C(8) C(9) 1.38(2) no
C(9) C(10) 1.38(2) no
C(10) C(11) 1.38(2) no
C(11) C(12) 1.38(2) no
C(13) C(14) 1.39(2) no
C(13) C(18) 1.38(2) no
C(14) C(15) 1.41(2) no
C(15) C(16) 1.40(2) no
C(16) C(17) 1.40(2) no
C(17) C(18) 1.37(2) no
C(3) H(1) 0.951 no
C(4) H(2) 0.951 no
C(5) H(3) 0.951 no
C(6) H(4) 0.951 no
C(9) H(5) 0.951 no
C(10) H(6) 0.951 no
C(11) H(7) 0.951 no
C(12) H(8) 0.952 no
C(14) H(9) 0.952 no
C(15) H(10) 0.952 no
C(17) H(11) 0.951 no
C(18) H(12) 0.951 no
C(19) H(13) 0.947 no
C(19) H(14) 0.949 no
C(19) H(15) 0.949 no

loop_
_geom_contact_atom_site_label_1
_geom_contact_atom_site_label_2
_geom_contact_distance
_geom_contact_site_symmetry_2
_geom_contact_publ_flag
Bi O(3) 2.787(9) 66503 no
Bi C(13) 3.52(1) 66503 no
O(1) C(11) 3.07(1) 54501 no
O(1) C(5) 3.44(2) 7 no
O(1) C(4) 3.53(2) 7 no
O(1) C(10) 3.60(2) 54501 no
O(2) C(17) 3.45(2) 56504 no
O(2) C(19) 3.46(2) 57504 no
O(2) C(19) 3.58(2) 56507 no
O(3) O(3) 2.76(2) 66503 no
O(3) C(9) 3.39(2) 66503 no
O(3) C(8) 3.47(1) 66503 no
O(4) C(19) 3.48(2) 54406 no
O(4) C(12) 3.48(2) 57404 no
C(1) C(5) 3.59(2) 56507 no
C(5) C(6) 3.51(2) 56507 no
C(5) C(12) 3.58(2) 56507 no
C(6) C(6) 3.50(2) 56507 no
C(11) C(11) 3.43(3) 65502 no
Bi H(5) 3.383 66503 no
S H(11) 3.209 56504 no
O(1) H(7) 2.732 54501 no
O(1) H(11) 2.991 56504 no
O(1) H(3) 3.018 7 no
O(1) H(2) 3.210 7 no
O(2) H(11) 2.628 56504 no
O(2) H(15) 2.650 56507 no
O(2) H(14) 2.814 57504 no
O(2) H(13) 3.372 57504 no
O(3) H(5) 2.779 66503 no
O(4) H(8) 2.583 57404 no
O(4) H(2) 2.752 55406 no
O(4) H(14) 2.951 54406 no
O(4) H(15) 3.338 54406 no
C(1) H(3) 3.505 56507 no
C(3) H(10) 3.240 54501 no
C(3) H(13) 3.340 54501 no
C(3) H(15) 3.587 54501 no
C(4) H(8) 3.322 56507 no
C(4) H(4) 3.526 56507 no
C(5) H(4) 3.583 56507 no
C(6) H(10) 3.438 56507 no
C(7) H(3) 3.045 56507 no
C(8) H(12) 3.383 66503 no
C(8) H(3) 3.520 56507 no
C(19) H(14) 3.460 54406 no
H(1) H(13) 2.505 54501 no
H(1) H(10) 2.795 54501 no
H(1) H(15) 3.062 54501 no
H(2) H(8) 2.620 56507 no
H(2) H(14) 3.091 54406 no
H(2) H(15) 3.286 54501 no
H(2) H(11) 3.397 54406 no
H(3) H(9) 2.963 56507 no
H(3) H(8) 3.220 56507 no
H(4) H(10) 2.606 56507 no
H(4) H(9) 3.095 56507 no
H(4) H(15) 3.482 56507 no
H(5) H(12) 2.984 66503 no
H(5) H(10) 3.495 67503 no
H(6) H(7) 3.083 65502 no
H(6) H(11) 3.478 67503 no
H(6) H(12) 3.515 67503 no
H(7) H(7) 2.628 65502 no
H(7) H(11) 2.979 57504 no
H(8) H(14) 3.035 57504 no
H(8) H(13) 3.153 57504 no
H(8) H(11) 3.571 57504 no
H(11) H(15) 3.085 54406 no
H(11) H(14) 3.435 54406 no
H(12) H(13) 3.030 54501 no

loop_
_geom_torsion_atom_site_label_1
_geom_torsion_atom_site_label_2
_geom_torsion_atom_site_label_3
_geom_torsion_atom_site_label_4
_geom_torsion
_geom_torsion_publ_flag
Bi O(3) C(13) C(14) 61(2) no
Bi O(3) C(13) C(18) -121(1) no
Bi C(2) C(1) S 1(1) no
Bi C(2) C(1) C(6) -174(1) no
Bi C(2) C(3) C(4) 173(1) no
Bi C(8) C(7) S 4(1) no
Bi C(8) C(7) C(12) -179.4(9) no
Bi C(8) C(9) C(10) 178(1) no
S C(1) C(2) C(3) 177.6(9) no
S C(1) C(6) C(5) -175(1) no
S C(7) C(8) C(9) -179(1) no
S C(7) C(12) C(11) 177.7(9) no
O(1) S C(1) C(2) -48(1) no
O(1) S C(1) C(6) 128(1) no
O(1) S C(7) C(8) 44(1) no
O(1) S C(7) C(12) -132(1) no
O(2) S C(1) C(2) -177.9(9) no
O(2) S C(1) C(6) -2(1) no
O(2) S C(7) C(8) 173.9(9) no
O(2) S C(7) C(12) -3(1) no
O(3) Bi C(2) C(1) -142.3(9) no
O(3) Bi C(2) C(3) 42(1) no
O(3) Bi C(8) C(7) 138.9(9) no
O(3) Bi C(8) C(9) -38(1) no
O(3) C(13) C(14) C(15) 179(1) no
O(3) C(13) C(18) C(17) -179(1) no
O(4) C(16) C(15) C(14) 179(1) no
O(4) C(16) C(17) C(18) -179(1) no
C(1) S C(7) C(8) -66(1) no
C(1) S C(7) C(12) 117(1) no
C(1) C(2) Bi C(8) -48(1) no
C(1) C(2) C(3) C(4) -3(2) no
C(1) C(6) C(5) C(4) -2(2) no
C(2) Bi O(3) C(13) 10(1) no
C(2) Bi C(8) C(7) 44.5(9) no
C(2) Bi C(8) C(9) -133(1) no
C(2) C(1) S C(7) 62(1) no
C(2) C(1) C(6) C(5) 1(2) no
C(2) C(3) C(4) C(5) 2(2) no
C(3) C(2) Bi C(8) 136(1) no
C(3) C(2) C(1) C(6) 2(2) no
C(3) C(4) C(5) C(6) 1(2) no
C(6) C(1) S C(7) -122(1) no
C(7) C(8) C(9) C(10) 1(2) no
C(7) C(12) C(11) C(10) 1(2) no
C(8) Bi O(3) C(13) -77(1) no
C(8) C(7) C(12) C(11) 1(2) no
C(8) C(9) C(10) C(11) 1(2) no
C(9) C(8) C(7) C(12) -2(2) no
C(9) C(10) C(11) C(12) -2(2) no
C(13) C(14) C(15) C(16) 0(2) no
C(13) C(18) C(17) C(16) 0(2) no
C(14) C(13) C(18) C(17) 0(2) no
C(14) C(15) C(16) C(17) 0(2) no
C(15) C(14) C(13) C(18) 1(2) no
C(15) C(16) O(4) C(19) -4(2) no
C(15) C(16) C(17) C(18) 1(2) no
C(17) C(16) O(4) C(19) 175(1) no
